data_4087559
loop_
_publ_author_name
'Wickramasinghe, Lasantha A.'
'Sharp, Paul R.'

_publ_section_title
;
 Hydroxyl Radical Control through Hydrogen Bonding: Photolysis of
 Platinum(IV)hydroxido Complexes with Intramolecular H-Bonding
;
_journal_issue 14
_journal_name_full Organometallics
_journal_page_first 3451
_journal_paper_doi 10.1021/acs.organomet.5b00292
_journal_volume 34
_journal_year 2015
_chemical_formula_sum 'C38 H70 Cl2 F6 O6 P4 Pt2 S'
_chemical_formula_weight 1353.96
_space_group_crystal_system monoclinic
_space_group_IT_number 14
_space_group_name_Hall '-P 2ybc'
_space_group_name_H-M_alt 'P 1 21/c 1'
_atom_sites_solution_hydrogens mixed
_audit_creation_method SHELXL-2014
_cell_angle_alpha 90
_cell_angle_beta 104.4610(10)
_cell_angle_gamma 90
_cell_formula_units_Z 4
_cell_length_a 18.7784(14)
_cell_length_b 15.4366(11)
_cell_length_c 17.3652(13)
_cell_measurement_reflns_used 9930
_cell_measurement_temperature 173(2)
_cell_measurement_theta_max 27.47
_cell_measurement_theta_min 2.24
_cell_volume 4874.3(6)
_computing_cell_refinement 'APEX2 (Bruker AXS, 2008)'
_computing_data_collection 'APEX2 (Bruker AXS, 2008)'
_computing_data_reduction 'APEX2 (Bruker AXS, 2008)'
_computing_molecular_graphics 'X-SEED, Barbour, 2001'
_computing_structure_refinement 'SHELXL-2014 (Sheldrick, 2014)'
_diffrn_ambient_temperature 173(2)
_diffrn_measured_fraction_theta_full 1.000
_diffrn_measured_fraction_theta_max 1.000
_diffrn_measurement_device_type 'Bruker APEX-II CCD'
_diffrn_measurement_method 'omega scans'
_diffrn_radiation_monochromator graphite
_diffrn_radiation_source 'sealed tube'
_diffrn_radiation_type MoK\a
_diffrn_radiation_wavelength 0.71073
_diffrn_reflns_av_R_equivalents 0.0430
_diffrn_reflns_av_unetI/netI 0.0311
_diffrn_reflns_Laue_measured_fraction_full 1.000
_diffrn_reflns_Laue_measured_fraction_max 1.000
_diffrn_reflns_limit_h_max 23
_diffrn_reflns_limit_h_min -23
_diffrn_reflns_limit_k_max 19
_diffrn_reflns_limit_k_min -19
_diffrn_reflns_limit_l_max 21
_diffrn_reflns_limit_l_min -21
_diffrn_reflns_number 53229
_diffrn_reflns_point_group_measured_fraction_full 1.000
_diffrn_reflns_point_group_measured_fraction_max 1.000
_diffrn_reflns_theta_full 25.242
_diffrn_reflns_theta_max 26.372
_diffrn_reflns_theta_min 1.730
_exptl_absorpt_coefficient_mu 6.082
_exptl_absorpt_correction_T_max 0.7456
_exptl_absorpt_correction_T_min 0.5329
_exptl_absorpt_correction_type multi-scan
_exptl_absorpt_process_details
;
 Data were corrected for decay and absorption using the program SADABS 
 (Sheldrick, G. M. (2003). SADABS. Version 2.10. University of
 G\"ottingen, Germany).
;
_exptl_crystal_colour colourless
_exptl_crystal_density_diffrn 1.845
_exptl_crystal_description Prism
_exptl_crystal_F_000 2664
_exptl_crystal_size_max 0.300
_exptl_crystal_size_mid 0.150
_exptl_crystal_size_min 0.100
_refine_diff_density_max 1.178
_refine_diff_density_min -1.644
_refine_diff_density_rms 0.126
_refine_ls_extinction_method none
_refine_ls_goodness_of_fit_ref 1.050
_refine_ls_hydrogen_treatment mixed
_refine_ls_matrix_type full
_refine_ls_number_parameters 569
_refine_ls_number_reflns 9965
_refine_ls_number_restraints 6
_refine_ls_restrained_S_all 1.050
_refine_ls_R_factor_all 0.0339
_refine_ls_R_factor_gt 0.0268
_refine_ls_shift/su_max 0.001
_refine_ls_shift/su_mean 0.000
_refine_ls_structure_factor_coef Fsqd
_refine_ls_weighting_details 'w=1/[\s^2^(Fo^2^)+(0.0197P)^2^+17.6906P] where P=(Fo^2^+2Fc^2^)/3'
_refine_ls_weighting_scheme calc
_refine_ls_wR_factor_gt 0.0576
_refine_ls_wR_factor_ref 0.0601
_reflns_Friedel_coverage 0.000
_reflns_number_gt 8675
_reflns_number_total 9965
_reflns_threshold_expression 'I > 2\s(I)'
_cod_data_source_file om5b00292_si_002.cif
_cod_data_source_block Z:\X-Ray\Lasantha\PtOHSO4\PtOHF
_cod_original_cell_volume 4874.2(6)
_cod_original_sg_symbol_H-M 'P 21/c'
_cod_database_code 4087559
_shelx_space_group_comment
;
The symmetry employed for this shelxl refinement is uniquely defined
by the following loop, which should always be used as a source of
symmetry information in preference to the above space-group names.
They are only intended as comments.
;
_shelx_estimated_absorpt_t_min 0.263
_shelx_estimated_absorpt_t_max 0.581
_shelxl_version_number 2014-3

loop_
_space_group_symop_operation_xyz
'x, y, z'
'-x, y+1/2, -z+1/2'
'-x, -y, -z'
'x, -y-1/2, z-1/2'

loop_
_atom_site_label
_atom_site_type_symbol
_atom_site_fract_x
_atom_site_fract_y
_atom_site_fract_z
_atom_site_U_iso_or_equiv
_atom_site_adp_type
_atom_site_occupancy
_atom_site_site_symmetry_order
_atom_site_calc_flag
_atom_site_refinement_flags_posn
_atom_site_refinement_flags_adp
_atom_site_refinement_flags_occupancy
_atom_site_disorder_assembly
_atom_site_disorder_group
Pt1 Pt 0.55732(2) 0.82076(2) 0.37695(2) 0.01008(4) Uani 1 1 d . . . . .
Pt2 Pt 0.88930(2) 0.85987(2) 0.34360(2) 0.01526(5) Uani 1 1 d . . . . .
Cl1 Cl 0.56485(6) 0.96353(7) 0.42607(6) 0.0149(2) Uani 1 1 d . . . . .
Cl2 Cl 0.92220(6) 0.89902(8) 0.47918(7) 0.0227(2) Uani 1 1 d . . . . .
S1 S 0.71086(6) 0.80526(7) 0.30648(7) 0.0178(2) Uani 1 1 d . . . . .
P1 P 0.48180(6) 0.86919(7) 0.25311(6) 0.0126(2) Uani 1 1 d . . . . .
P2 P 0.63571(6) 0.77563(7) 0.49938(6) 0.0127(2) Uani 1 1 d . . . . .
P3 P 0.85432(6) 1.00330(8) 0.30466(7) 0.0173(2) Uani 1 1 d . . . . .
P4 P 0.92363(7) 0.71616(8) 0.38476(8) 0.0225(3) Uani 1 1 d D . . . .
F1 F 0.24318(17) 0.7756(2) 0.5237(2) 0.0436(9) Uani 1 1 d . . . . .
F2 F 0.21394(15) 0.7055(2) 0.41389(18) 0.0322(7) Uani 1 1 d . . . . .
F3 F 0.27310(16) 0.6418(2) 0.52000(18) 0.0340(7) Uani 1 1 d . . . . .
F4 F 1.20018(19) 0.9468(3) 0.2057(3) 0.0783(15) Uani 1 1 d . . . . .
F5 F 1.24775(19) 0.9715(3) 0.3305(3) 0.0677(13) Uani 1 1 d . . . . .
F6 F 1.23805(18) 0.8439(2) 0.2851(2) 0.0489(9) Uani 1 1 d . . . . .
O1 O 0.55429(17) 0.7009(2) 0.3304(2) 0.0166(7) Uani 1 1 d . . . . .
O2 O 0.85745(18) 0.8216(2) 0.22964(19) 0.0210(7) Uani 1 1 d . . . . .
O3 O 0.65398(15) 0.85346(19) 0.33513(18) 0.0152(6) Uani 1 1 d . . . . .
O4 O 0.78307(16) 0.8302(2) 0.36319(18) 0.0200(7) Uani 1 1 d . . . . .
O5 O 0.71007(17) 0.8349(2) 0.22666(18) 0.0203(7) Uani 1 1 d . . . . .
O6 O 0.70012(18) 0.7122(2) 0.3104(2) 0.0253(8) Uani 1 1 d . . . . .
C1 C 0.4664(2) 0.7898(3) 0.4155(2) 0.0137(9) Uani 1 1 d . . . . .
C2 C 0.4250(2) 0.8520(3) 0.4433(3) 0.0143(9) Uani 1 1 d . . . . .
H2 H 0.4401 0.9109 0.4467 0.017 Uiso 1 1 calc R U . . .
C3 C 0.3618(2) 0.8285(3) 0.4663(3) 0.0168(9) Uani 1 1 d . . . . .
H3 H 0.3339 0.8715 0.4849 0.020 Uiso 1 1 calc R U . . .
C4 C 0.3391(2) 0.7427(3) 0.4622(3) 0.0141(9) Uani 1 1 d . . . . .
C5 C 0.3815(2) 0.6800(3) 0.4370(3) 0.0182(9) Uani 1 1 d . . . . .
H5 H 0.3673 0.6208 0.4355 0.022 Uiso 1 1 calc R U . . .
C6 C 0.4441(2) 0.7034(3) 0.4140(3) 0.0170(9) Uani 1 1 d . . . . .
H6 H 0.4726 0.6600 0.3969 0.020 Uiso 1 1 calc R U . . .
C7 C 0.2684(3) 0.7169(3) 0.4804(3) 0.0209(10) Uani 1 1 d . . . . .
C8 C 0.4381(3) 0.7819(3) 0.1867(3) 0.0211(10) Uani 1 1 d . . . . .
H8A H 0.4228 0.8052 0.1320 0.025 Uiso 1 1 calc R U . . .
H8B H 0.4753 0.7364 0.1871 0.025 Uiso 1 1 calc R U . . .
C9 C 0.3719(3) 0.7400(3) 0.2063(3) 0.0307(12) Uani 1 1 d . . . . .
H9A H 0.3860 0.7161 0.2603 0.046 Uiso 1 1 calc R U . . .
H9B H 0.3536 0.6932 0.1683 0.046 Uiso 1 1 calc R U . . .
H9C H 0.3332 0.7834 0.2030 0.046 Uiso 1 1 calc R U . . .
C10 C 0.4101(2) 0.9434(3) 0.2630(3) 0.0161(9) Uani 1 1 d . . . . .
H10A H 0.3745 0.9113 0.2857 0.019 Uiso 1 1 calc R U . . .
H10B H 0.4325 0.9889 0.3017 0.019 Uiso 1 1 calc R U . . .
C11 C 0.3678(2) 0.9877(3) 0.1863(3) 0.0191(10) Uani 1 1 d . . . . .
H11A H 0.4018 1.0226 0.1646 0.029 Uiso 1 1 calc R U . . .
H11B H 0.3297 1.0253 0.1978 0.029 Uiso 1 1 calc R U . . .
H11C H 0.3448 0.9436 0.1474 0.029 Uiso 1 1 calc R U . . .
C12 C 0.5348(2) 0.9255(3) 0.1934(3) 0.0172(10) Uani 1 1 d . . . . .
H12A H 0.5759 0.8875 0.1884 0.021 Uiso 1 1 calc R U . . .
H12B H 0.5028 0.9344 0.1393 0.021 Uiso 1 1 calc R U . . .
C13 C 0.5665(3) 1.0127(3) 0.2255(3) 0.0226(11) Uani 1 1 d . . . . .
H13A H 0.5263 1.0536 0.2244 0.034 Uiso 1 1 calc R U . . .
H13B H 0.5978 1.0350 0.1925 0.034 Uiso 1 1 calc R U . . .
H13C H 0.5958 1.0058 0.2804 0.034 Uiso 1 1 calc R U . . .
C14 C 0.5960(2) 0.7744(3) 0.5851(2) 0.0150(9) Uani 1 1 d . . . . .
H14A H 0.5488 0.7424 0.5705 0.018 Uiso 1 1 calc R U . . .
H14B H 0.6295 0.7421 0.6287 0.018 Uiso 1 1 calc R U . . .
C15 C 0.5818(3) 0.8639(3) 0.6163(3) 0.0196(10) Uani 1 1 d . . . . .
H15A H 0.6275 0.8976 0.6282 0.029 Uiso 1 1 calc R U . . .
H15B H 0.5646 0.8573 0.6648 0.029 Uiso 1 1 calc R U . . .
H15C H 0.5443 0.8941 0.5758 0.029 Uiso 1 1 calc R U . . .
C16 C 0.6732(3) 0.6671(3) 0.4958(3) 0.0183(10) Uani 1 1 d . . . . .
H16A H 0.6864 0.6603 0.4444 0.022 Uiso 1 1 calc R U . . .
H16B H 0.7192 0.6625 0.5385 0.022 Uiso 1 1 calc R U . . .
C17 C 0.6231(3) 0.5923(3) 0.5049(3) 0.0220(10) Uani 1 1 d . . . . .
H17A H 0.6110 0.5967 0.5565 0.033 Uiso 1 1 calc R U . . .
H17B H 0.6482 0.5373 0.5019 0.033 Uiso 1 1 calc R U . . .
H17C H 0.5778 0.5949 0.4622 0.033 Uiso 1 1 calc R U . . .
C18 C 0.7153(2) 0.8465(3) 0.5254(3) 0.0172(9) Uani 1 1 d . . . . .
H18A H 0.7421 0.8422 0.4831 0.021 Uiso 1 1 calc R U . . .
H18B H 0.6977 0.9070 0.5256 0.021 Uiso 1 1 calc R U . . .
C19 C 0.7694(3) 0.8289(3) 0.6049(3) 0.0271(11) Uani 1 1 d . . . . .
H19A H 0.7444 0.8356 0.6478 0.041 Uiso 1 1 calc R U . . .
H19B H 0.8104 0.8700 0.6127 0.041 Uiso 1 1 calc R U . . .
H19C H 0.7883 0.7696 0.6054 0.041 Uiso 1 1 calc R U . . .
C20 C 0.9899(2) 0.8855(3) 0.3243(3) 0.0183(10) Uani 1 1 d . . . . .
C21 C 1.0013(3) 0.8717(3) 0.2487(3) 0.0233(11) Uani 1 1 d . . . . .
H21 H 0.9615 0.8536 0.2064 0.028 Uiso 1 1 calc R U . . .
C22 C 1.0699(3) 0.8842(3) 0.2348(3) 0.0266(11) Uani 1 1 d . . . . .
H22 H 1.0768 0.8740 0.1832 0.032 Uiso 1 1 calc R U . . .
C23 C 1.1292(3) 0.9116(3) 0.2956(3) 0.0248(11) Uani 1 1 d . . . . .
C24 C 1.1178(3) 0.9272(3) 0.3696(3) 0.0273(12) Uani 1 1 d . . . . .
H24 H 1.1574 0.9468 0.4115 0.033 Uiso 1 1 calc R U . . .
C25 C 1.0489(3) 0.9146(3) 0.3837(3) 0.0234(11) Uani 1 1 d . . . . .
H25 H 1.0421 0.9262 0.4351 0.028 Uiso 1 1 calc R U . . .
C26 C 1.2031(3) 0.9198(4) 0.2792(4) 0.0367(14) Uani 1 1 d . . . . .
C27 C 0.7645(2) 1.0326(3) 0.3172(3) 0.0231(11) Uani 1 1 d . . . . .
H27A H 0.7511 1.0906 0.2937 0.028 Uiso 1 1 calc R U . . .
H27B H 0.7277 0.9907 0.2875 0.028 Uiso 1 1 calc R U . . .
C28 C 0.7607(3) 1.0339(3) 0.4041(3) 0.0273(11) Uani 1 1 d . . . . .
H28A H 0.7766 0.9777 0.4287 0.041 Uiso 1 1 calc R U . . .
H28B H 0.7100 1.0454 0.4068 0.041 Uiso 1 1 calc R U . . .
H28C H 0.7931 1.0795 0.4327 0.041 Uiso 1 1 calc R U . . .
C29 C 0.8515(3) 1.0264(3) 0.2014(3) 0.0238(11) Uani 1 1 d . . . . .
H29A H 0.8604 1.0891 0.1963 0.029 Uiso 1 1 calc R U . . .
H29B H 0.8922 0.9949 0.1871 0.029 Uiso 1 1 calc R U . . .
C30 C 0.7803(3) 1.0026(4) 0.1423(3) 0.0319(12) Uani 1 1 d . . . . .
H30A H 0.7702 0.9409 0.1475 0.048 Uiso 1 1 calc R U . . .
H30B H 0.7847 1.0143 0.0882 0.048 Uiso 1 1 calc R U . . .
H30C H 0.7400 1.0371 0.1529 0.048 Uiso 1 1 calc R U . . .
C31 C 0.9189(3) 1.0814(3) 0.3627(3) 0.0266(11) Uani 1 1 d . . . . .
H31A H 0.9254 1.0681 0.4198 0.032 Uiso 1 1 calc R U . . .
H31B H 0.9672 1.0732 0.3503 0.032 Uiso 1 1 calc R U . . .
C32 C 0.8970(3) 1.1769(3) 0.3491(3) 0.0354(13) Uani 1 1 d . . . . .
H32A H 0.8907 1.1914 0.2929 0.053 Uiso 1 1 calc R U . . .
H32B H 0.9356 1.2135 0.3818 0.053 Uiso 1 1 calc R U . . .
H32C H 0.8507 1.1870 0.3640 0.053 Uiso 1 1 calc R U . . .
C33 C 0.9000(3) 0.6371(3) 0.3051(3) 0.0349(13) Uani 1 1 d . . . . .
H33A H 0.9044 0.5783 0.3287 0.042 Uiso 1 1 calc R U . . .
H33B H 0.8480 0.6456 0.2761 0.042 Uiso 1 1 calc R U . . .
C34 C 0.9473(3) 0.6416(4) 0.2462(3) 0.0366(14) Uani 1 1 d . . . . .
H34A H 0.9403 0.6978 0.2192 0.055 Uiso 1 1 calc R U . . .
H34B H 0.9331 0.5952 0.2069 0.055 Uiso 1 1 calc R U . . .
H34C H 0.9991 0.6348 0.2745 0.055 Uiso 1 1 calc R U . . .
C35 C 0.8776(9) 0.6889(7) 0.4651(8) 0.027(3) Uani 0.636(13) 1 d D . P A 1
H35A H 0.9096 0.7088 0.5163 0.032 Uiso 0.636(13) 1 calc R U P A 1
H35B H 0.8312 0.7222 0.4557 0.032 Uiso 0.636(13) 1 calc R U P A 1
C36 C 0.8599(6) 0.5941(6) 0.4734(7) 0.058(4) Uani 0.636(13) 1 d D . P A 1
H36A H 0.8239 0.5748 0.4254 0.087 Uiso 0.636(13) 1 calc R U P A 1
H36B H 0.8394 0.5866 0.5197 0.087 Uiso 0.636(13) 1 calc R U P A 1
H36C H 0.9049 0.5596 0.4806 0.087 Uiso 0.636(13) 1 calc R U P A 1
C37 C 1.0221(3) 0.7046(3) 0.4294(3) 0.0263(11) Uani 1 1 d . . . . .
H37A H 1.0488 0.7202 0.3890 0.032 Uiso 1 1 calc R U . . .
H37B H 1.0364 0.7470 0.4734 0.032 Uiso 1 1 calc R U . . .
C38 C 1.0479(3) 0.6151(4) 0.4620(4) 0.0450(16) Uani 1 1 d . . . . .
H38A H 1.0239 0.5997 0.5041 0.068 Uiso 1 1 calc R U . . .
H38B H 1.1013 0.6158 0.4837 0.068 Uiso 1 1 calc R U . . .
H38C H 1.0351 0.5723 0.4190 0.068 Uiso 1 1 calc R U . . .
C36' C 0.8921(9) 0.6844(12) 0.5324(9) 0.042(5) Uani 0.364(13) 1 d D . P A 2
H36D H 0.8631 0.6494 0.5606 0.062 Uiso 0.364(13) 1 calc R U P A 2
H36E H 0.9446 0.6755 0.5566 0.062 Uiso 0.364(13) 1 calc R U P A 2
H36F H 0.8800 0.7458 0.5361 0.062 Uiso 0.364(13) 1 calc R U P A 2
C35' C 0.8745(14) 0.6576(14) 0.4458(12) 0.037(7) Uani 0.364(13) 1 d D . P A 2
H35C H 0.8211 0.6652 0.4228 0.045 Uiso 0.364(13) 1 calc R U P A 2
H35D H 0.8855 0.5951 0.4432 0.045 Uiso 0.364(13) 1 calc R U P A 2
H1O H 0.583(4) 0.695(5) 0.320(4) 0.056 Uiso 1 1 d . U . . .
H2O H 0.813(4) 0.824(4) 0.224(4) 0.056 Uiso 1 1 d . U . . .

loop_
_atom_site_aniso_label
_atom_site_aniso_U_11
_atom_site_aniso_U_22
_atom_site_aniso_U_33
_atom_site_aniso_U_23
_atom_site_aniso_U_13
_atom_site_aniso_U_12
Pt1 0.00993(8) 0.00895(8) 0.01175(8) -0.00112(6) 0.00342(6) -0.00004(6)
Pt2 0.01147(8) 0.01750(9) 0.01696(9) -0.00046(7) 0.00383(7) -0.00061(7)
Cl1 0.0165(5) 0.0102(5) 0.0180(5) -0.0021(4) 0.0045(4) -0.0003(4)
Cl2 0.0218(6) 0.0285(6) 0.0167(6) -0.0013(5) 0.0026(5) -0.0027(5)
S1 0.0140(5) 0.0190(6) 0.0207(6) -0.0029(5) 0.0051(4) -0.0008(4)
P1 0.0123(5) 0.0133(6) 0.0125(5) -0.0007(4) 0.0038(4) 0.0009(4)
P2 0.0129(5) 0.0119(6) 0.0136(5) 0.0015(4) 0.0037(4) 0.0006(4)
P3 0.0151(6) 0.0181(6) 0.0183(6) -0.0016(5) 0.0036(5) -0.0014(5)
P4 0.0157(6) 0.0229(7) 0.0288(7) 0.0066(5) 0.0053(5) 0.0009(5)
F1 0.0374(18) 0.0395(19) 0.068(2) -0.0250(17) 0.0397(17) -0.0148(15)
F2 0.0162(14) 0.0424(19) 0.0361(17) 0.0035(14) 0.0027(13) -0.0079(13)
F3 0.0269(16) 0.0396(18) 0.0381(18) 0.0143(15) 0.0133(14) -0.0036(14)
F4 0.031(2) 0.125(4) 0.089(3) 0.064(3) 0.034(2) 0.016(2)
F5 0.033(2) 0.064(3) 0.116(4) -0.038(3) 0.038(2) -0.0231(19)
F6 0.0300(18) 0.040(2) 0.084(3) 0.0053(18) 0.0262(18) 0.0075(15)
O1 0.0146(17) 0.0137(16) 0.0226(18) -0.0072(13) 0.0066(14) -0.0010(13)
O2 0.0159(16) 0.0281(19) 0.0180(17) -0.0050(14) 0.0026(14) 0.0015(15)
O3 0.0111(15) 0.0150(16) 0.0208(16) 0.0025(13) 0.0065(13) 0.0002(12)
O4 0.0121(15) 0.0283(19) 0.0203(17) -0.0015(14) 0.0053(13) -0.0025(13)
O5 0.0164(16) 0.0278(19) 0.0171(16) -0.0017(14) 0.0048(13) 0.0009(14)
O6 0.0247(18) 0.0146(17) 0.040(2) -0.0049(15) 0.0138(16) -0.0018(14)
C1 0.014(2) 0.019(2) 0.007(2) -0.0010(17) 0.0008(16) 0.0002(18)
C2 0.014(2) 0.013(2) 0.017(2) -0.0014(18) 0.0054(18) -0.0025(17)
C3 0.017(2) 0.019(2) 0.015(2) -0.0048(18) 0.0054(18) 0.0018(19)
C4 0.009(2) 0.017(2) 0.016(2) 0.0011(18) 0.0031(17) -0.0030(17)
C5 0.018(2) 0.016(2) 0.020(2) -0.0018(19) 0.0041(19) -0.0018(19)
C6 0.016(2) 0.015(2) 0.021(2) 0.0013(18) 0.0054(18) 0.0015(18)
C7 0.020(2) 0.018(2) 0.024(3) -0.003(2) 0.005(2) -0.002(2)
C8 0.020(2) 0.020(2) 0.020(2) -0.008(2) -0.0006(19) 0.005(2)
C9 0.035(3) 0.029(3) 0.025(3) -0.002(2) 0.001(2) -0.015(2)
C10 0.013(2) 0.017(2) 0.018(2) -0.0015(18) 0.0047(18) 0.0001(18)
C11 0.018(2) 0.016(2) 0.023(2) 0.0037(19) 0.0054(19) 0.0067(19)
C12 0.018(2) 0.023(2) 0.013(2) 0.0055(18) 0.0069(18) 0.0055(19)
C13 0.018(2) 0.024(3) 0.026(3) 0.012(2) 0.006(2) 0.002(2)
C14 0.018(2) 0.017(2) 0.011(2) 0.0011(17) 0.0047(17) -0.0025(18)
C15 0.024(2) 0.019(2) 0.018(2) -0.0009(19) 0.0092(19) -0.001(2)
C16 0.022(2) 0.016(2) 0.016(2) 0.0016(18) 0.0029(19) 0.0040(19)
C17 0.028(3) 0.013(2) 0.025(3) 0.000(2) 0.007(2) 0.004(2)
C18 0.016(2) 0.018(2) 0.019(2) 0.0049(18) 0.0065(18) -0.0024(18)
C19 0.020(2) 0.032(3) 0.025(3) 0.006(2) -0.002(2) -0.005(2)
C20 0.010(2) 0.020(2) 0.026(3) 0.002(2) 0.0051(19) -0.0001(18)
C21 0.021(2) 0.021(3) 0.029(3) -0.001(2) 0.007(2) -0.001(2)
C22 0.026(3) 0.024(3) 0.034(3) -0.003(2) 0.017(2) 0.000(2)
C23 0.019(2) 0.019(3) 0.039(3) 0.009(2) 0.013(2) 0.005(2)
C24 0.016(2) 0.030(3) 0.033(3) 0.007(2) -0.001(2) -0.006(2)
C25 0.018(2) 0.029(3) 0.022(3) 0.001(2) 0.004(2) -0.001(2)
C26 0.024(3) 0.035(3) 0.054(4) 0.007(3) 0.016(3) 0.001(2)
C27 0.017(2) 0.019(2) 0.035(3) -0.002(2) 0.008(2) 0.0018(19)
C28 0.027(3) 0.022(3) 0.037(3) -0.007(2) 0.017(2) -0.002(2)
C29 0.026(3) 0.022(3) 0.023(3) 0.004(2) 0.005(2) -0.003(2)
C30 0.039(3) 0.032(3) 0.021(3) 0.002(2) 0.002(2) -0.003(3)
C31 0.025(3) 0.022(3) 0.029(3) 0.000(2) 0.000(2) -0.004(2)
C32 0.047(4) 0.021(3) 0.037(3) -0.004(2) 0.008(3) -0.008(3)
C33 0.027(3) 0.020(3) 0.051(4) -0.001(3) -0.003(3) 0.001(2)
C34 0.032(3) 0.030(3) 0.045(3) -0.012(3) 0.003(3) 0.008(2)
C35 0.026(5) 0.026(7) 0.036(8) 0.017(5) 0.021(5) 0.008(5)
C36 0.064(7) 0.029(6) 0.101(10) 0.034(6) 0.058(7) 0.019(5)
C37 0.017(2) 0.031(3) 0.030(3) 0.006(2) 0.003(2) 0.006(2)
C38 0.026(3) 0.049(4) 0.058(4) 0.022(3) 0.008(3) 0.013(3)
C36' 0.039(10) 0.055(12) 0.035(11) -0.009(8) 0.018(8) -0.005(8)
C35' 0.019(9) 0.036(15) 0.051(15) 0.016(11) -0.001(9) 0.014(11)

loop_
_atom_type_symbol
_atom_type_description
_atom_type_scat_dispersion_real
_atom_type_scat_dispersion_imag
_atom_type_scat_source
C C 0.0033 0.0016 'International Tables Vol C Tables 4.2.6.8 and 6.1.1.4'
H H 0.0000 0.0000 'International Tables Vol C Tables 4.2.6.8 and 6.1.1.4'
O O 0.0106 0.0060 'International Tables Vol C Tables 4.2.6.8 and 6.1.1.4'
F F 0.0171 0.0103 'International Tables Vol C Tables 4.2.6.8 and 6.1.1.4'
P P 0.1023 0.0942 'International Tables Vol C Tables 4.2.6.8 and 6.1.1.4'
Cl Cl 0.1484 0.1585 'International Tables Vol C Tables 4.2.6.8 and 6.1.1.4'
Pt Pt -1.7033 8.3905 'International Tables Vol C Tables 4.2.6.8 and 6.1.1.4'
S S 0.1246 0.1234 'International Tables Vol C Tables 4.2.6.8 and 6.1.1.4'

loop_
_geom_angle_atom_site_label_1
_geom_angle_atom_site_label_2
_geom_angle_atom_site_label_3
_geom_angle
O1 Pt1 C1 88.55(15)
O1 Pt1 O3 91.23(12)
C1 Pt1 O3 179.66(15)
O1 Pt1 Cl1 176.63(10)
C1 Pt1 Cl1 94.57(13)
O3 Pt1 Cl1 85.65(8)
O1 Pt1 P2 92.23(10)
C1 Pt1 P2 91.15(12)
O3 Pt1 P2 89.11(8)
Cl1 Pt1 P2 88.99(4)
O1 Pt1 P1 88.58(10)
C1 Pt1 P1 90.65(12)
O3 Pt1 P1 89.09(8)
Cl1 Pt1 P1 90.09(4)
P2 Pt1 P1 178.04(4)
O2 Pt2 C20 87.43(16)
O2 Pt2 O4 91.92(12)
C20 Pt2 O4 178.85(16)
O2 Pt2 Cl2 176.81(10)
C20 Pt2 Cl2 95.27(13)
O4 Pt2 Cl2 85.35(9)
O2 Pt2 P3 90.02(10)
C20 Pt2 P3 88.51(13)
O4 Pt2 P3 92.43(9)
Cl2 Pt2 P3 91.74(4)
O2 Pt2 P4 90.79(10)
C20 Pt2 P4 92.16(13)
O4 Pt2 P4 86.91(9)
Cl2 Pt2 P4 87.43(4)
P3 Pt2 P4 178.97(4)
O6 S1 O5 112.7(2)
O6 S1 O3 111.05(18)
O5 S1 O3 108.91(18)
O6 S1 O4 109.4(2)
O5 S1 O4 109.51(18)
O3 S1 O4 104.90(18)
C10 P1 C12 106.1(2)
C10 P1 C8 107.4(2)
C12 P1 C8 102.5(2)
C10 P1 Pt1 113.75(15)
C12 P1 Pt1 112.07(15)
C8 P1 Pt1 114.19(16)
C18 P2 C16 105.1(2)
C18 P2 C14 106.4(2)
C16 P2 C14 104.9(2)
C18 P2 Pt1 109.53(15)
C16 P2 Pt1 113.49(15)
C14 P2 Pt1 116.51(15)
C27 P3 C29 105.7(2)
C27 P3 C31 106.3(2)
C29 P3 C31 105.5(2)
C27 P3 Pt2 113.61(17)
C29 P3 Pt2 113.88(17)
C31 P3 Pt2 111.26(17)
C35' P4 C33 92.7(7)
C35' P4 C37 108.2(9)
C33 P4 C37 106.6(2)
C33 P4 C35 110.4(5)
C37 P4 C35 105.6(5)
C35' P4 Pt2 120.3(8)
C33 P4 Pt2 113.80(19)
C37 P4 Pt2 112.94(17)
C35 P4 Pt2 107.2(4)
Pt1 O1 H1O 109(7)
Pt2 O2 H2O 99(5)
S1 O3 Pt1 136.46(18)
S1 O4 Pt2 131.74(19)
C2 C1 C6 118.2(4)
C2 C1 Pt1 122.5(3)
C6 C1 Pt1 119.3(3)
C3 C2 C1 120.6(4)
C3 C2 H2 119.7
C1 C2 H2 119.7
C4 C3 C2 120.4(4)
C4 C3 H3 119.8
C2 C3 H3 119.8
C3 C4 C5 119.2(4)
C3 C4 C7 121.4(4)
C5 C4 C7 119.3(4)
C6 C5 C4 120.3(4)
C6 C5 H5 119.9
C4 C5 H5 119.9
C5 C6 C1 121.2(4)
C5 C6 H6 119.4
C1 C6 H6 119.4
F1 C7 F3 106.5(4)
F1 C7 F2 105.7(4)
F3 C7 F2 105.4(4)
F1 C7 C4 113.4(4)
F3 C7 C4 113.0(4)
F2 C7 C4 112.2(4)
C9 C8 P1 116.0(3)
C9 C8 H8A 108.3
P1 C8 H8A 108.3
C9 C8 H8B 108.3
P1 C8 H8B 108.3
H8A C8 H8B 107.4
C8 C9 H9A 109.5
C8 C9 H9B 109.5
H9A C9 H9B 109.5
C8 C9 H9C 109.5
H9A C9 H9C 109.5
H9B C9 H9C 109.5
C11 C10 P1 115.9(3)
C11 C10 H10A 108.3
P1 C10 H10A 108.3
C11 C10 H10B 108.3
P1 C10 H10B 108.3
H10A C10 H10B 107.4
C10 C11 H11A 109.5
C10 C11 H11B 109.5
H11A C11 H11B 109.5
C10 C11 H11C 109.5
H11A C11 H11C 109.5
H11B C11 H11C 109.5
C13 C12 P1 115.6(3)
C13 C12 H12A 108.4
P1 C12 H12A 108.4
C13 C12 H12B 108.4
P1 C12 H12B 108.4
H12A C12 H12B 107.4
C12 C13 H13A 109.5
C12 C13 H13B 109.5
H13A C13 H13B 109.5
C12 C13 H13C 109.5
H13A C13 H13C 109.5
H13B C13 H13C 109.5
C15 C14 P2 114.9(3)
C15 C14 H14A 108.5
P2 C14 H14A 108.5
C15 C14 H14B 108.5
P2 C14 H14B 108.5
H14A C14 H14B 107.5
C14 C15 H15A 109.5
C14 C15 H15B 109.5
H15A C15 H15B 109.5
C14 C15 H15C 109.5
H15A C15 H15C 109.5
H15B C15 H15C 109.5
C17 C16 P2 116.0(3)
C17 C16 H16A 108.3
P2 C16 H16A 108.3
C17 C16 H16B 108.3
P2 C16 H16B 108.3
H16A C16 H16B 107.4
C16 C17 H17A 109.5
C16 C17 H17B 109.5
H17A C17 H17B 109.5
C16 C17 H17C 109.5
H17A C17 H17C 109.5
H17B C17 H17C 109.5
C19 C18 P2 116.0(3)
C19 C18 H18A 108.3
P2 C18 H18A 108.3
C19 C18 H18B 108.3
P2 C18 H18B 108.3
H18A C18 H18B 107.4
C18 C19 H19A 109.5
C18 C19 H19B 109.5
H19A C19 H19B 109.5
C18 C19 H19C 109.5
H19A C19 H19C 109.5
H19B C19 H19C 109.5
C25 C20 C21 117.7(4)
C25 C20 Pt2 122.9(3)
C21 C20 Pt2 119.4(3)
C22 C21 C20 120.7(5)
C22 C21 H21 119.6
C20 C21 H21 119.6
C21 C22 C23 120.9(5)
C21 C22 H22 119.6
C23 C22 H22 119.6
C24 C23 C22 118.6(4)
C24 C23 C26 122.2(5)
C22 C23 C26 119.1(5)
C23 C24 C25 120.6(5)
C23 C24 H24 119.7
C25 C24 H24 119.7
C20 C25 C24 121.4(5)
C20 C25 H25 119.3
C24 C25 H25 119.3
F5 C26 F4 108.9(5)
F5 C26 F6 105.1(5)
F4 C26 F6 104.6(5)
F5 C26 C23 112.6(5)
F4 C26 C23 113.1(5)
F6 C26 C23 112.0(4)
C28 C27 P3 113.3(3)
C28 C27 H27A 108.9
P3 C27 H27A 108.9
C28 C27 H27B 108.9
P3 C27 H27B 108.9
H27A C27 H27B 107.7
C27 C28 H28A 109.5
C27 C28 H28B 109.5
H28A C28 H28B 109.5
C27 C28 H28C 109.5
H28A C28 H28C 109.5
H28B C28 H28C 109.5
C30 C29 P3 115.1(3)
C30 C29 H29A 108.5
P3 C29 H29A 108.5
C30 C29 H29B 108.5
P3 C29 H29B 108.5
H29A C29 H29B 107.5
C29 C30 H30A 109.5
C29 C30 H30B 109.5
H30A C30 H30B 109.5
C29 C30 H30C 109.5
H30A C30 H30C 109.5
H30B C30 H30C 109.5
C32 C31 P3 115.8(4)
C32 C31 H31A 108.3
P3 C31 H31A 108.3
C32 C31 H31B 108.3
P3 C31 H31B 108.3
H31A C31 H31B 107.4
C31 C32 H32A 109.5
C31 C32 H32B 109.5
H32A C32 H32B 109.5
C31 C32 H32C 109.5
H32A C32 H32C 109.5
H32B C32 H32C 109.5
C34 C33 P4 114.3(4)
C34 C33 H33A 108.7
P4 C33 H33A 108.7
C34 C33 H33B 108.7
P4 C33 H33B 108.7
H33A C33 H33B 107.6
C33 C34 H34A 109.5
C33 C34 H34B 109.5
H34A C34 H34B 109.5
C33 C34 H34C 109.5
H34A C34 H34C 109.5
H34B C34 H34C 109.5
C36 C35 P4 116.4(8)
C36 C35 H35A 108.2
P4 C35 H35A 108.2
C36 C35 H35B 108.2
P4 C35 H35B 108.2
H35A C35 H35B 107.4
C35 C36 H36A 109.5
C35 C36 H36B 109.5
H36A C36 H36B 109.5
C35 C36 H36C 109.5
H36A C36 H36C 109.5
H36B C36 H36C 109.5
C38 C37 P4 116.1(4)
C38 C37 H37A 108.3
P4 C37 H37A 108.3
C38 C37 H37B 108.3
P4 C37 H37B 108.3
H37A C37 H37B 107.4
C37 C38 H38A 109.5
C37 C38 H38B 109.5
H38A C38 H38B 109.5
C37 C38 H38C 109.5
H38A C38 H38C 109.5
H38B C38 H38C 109.5
C35' C36' H36D 109.5
C35' C36' H36E 109.5
H36D C36' H36E 109.5
C35' C36' H36F 109.5
H36D C36' H36F 109.5
H36E C36' H36F 109.5
C36' C35' P4 115.3(14)
C36' C35' H35C 108.4
P4 C35' H35C 108.4
C36' C35' H35D 108.4
P4 C35' H35D 108.4
H35C C35' H35D 107.5

loop_
_geom_bond_atom_site_label_1
_geom_bond_atom_site_label_2
_geom_bond_distance
Pt1 O1 2.014(3)
Pt1 C1 2.040(4)
Pt1 O3 2.176(3)
Pt1 Cl1 2.3546(10)
Pt1 P2 2.3684(11)
Pt1 P1 2.3815(11)
Pt2 O2 2.008(3)
Pt2 C20 2.037(4)
Pt2 O4 2.155(3)
Pt2 Cl2 2.3588(11)
Pt2 P3 2.3599(12)
Pt2 P4 2.3701(13)
S1 O6 1.454(3)
S1 O5 1.456(3)
S1 O3 1.486(3)
S1 O4 1.513(3)
P1 C10 1.808(4)
P1 C12 1.827(4)
P1 C8 1.829(5)
P2 C18 1.817(4)
P2 C16 1.824(4)
P2 C14 1.825(4)
P3 C27 1.812(5)
P3 C29 1.816(5)
P3 C31 1.825(5)
P4 C35' 1.812(16)
P4 C33 1.815(6)
P4 C37 1.827(5)
P4 C35 1.863(10)
F1 C7 1.338(5)
F2 C7 1.349(5)
F3 C7 1.340(5)
F4 C26 1.331(7)
F5 C26 1.327(7)
F6 C26 1.334(6)
O1 H1O 0.62(7)
O2 H2O 0.83(6)
C1 C2 1.396(6)
C1 C6 1.397(6)
C2 C3 1.391(6)
C2 H2 0.9500
C3 C4 1.388(6)
C3 H3 0.9500
C4 C5 1.392(6)
C4 C7 1.493(6)
C5 C6 1.381(6)
C5 H5 0.9500
C6 H6 0.9500
C8 C9 1.513(7)
C8 H8A 0.9900
C8 H8B 0.9900
C9 H9A 0.9800
C9 H9B 0.9800
C9 H9C 0.9800
C10 C11 1.531(6)
C10 H10A 0.9900
C10 H10B 0.9900
C11 H11A 0.9800
C11 H11B 0.9800
C11 H11C 0.9800
C12 C13 1.520(7)
C12 H12A 0.9900
C12 H12B 0.9900
C13 H13A 0.9800
C13 H13B 0.9800
C13 H13C 0.9800
C14 C15 1.531(6)
C14 H14A 0.9900
C14 H14B 0.9900
C15 H15A 0.9800
C15 H15B 0.9800
C15 H15C 0.9800
C16 C17 1.522(6)
C16 H16A 0.9900
C16 H16B 0.9900
C17 H17A 0.9800
C17 H17B 0.9800
C17 H17C 0.9800
C18 C19 1.520(6)
C18 H18A 0.9900
C18 H18B 0.9900
C19 H19A 0.9800
C19 H19B 0.9800
C19 H19C 0.9800
C20 C25 1.388(6)
C20 C21 1.398(7)
C21 C22 1.382(7)
C21 H21 0.9500
C22 C23 1.394(7)
C22 H22 0.9500
C23 C24 1.377(7)
C23 C26 1.490(7)
C24 C25 1.389(6)
C24 H24 0.9500
C25 H25 0.9500
C27 C28 1.529(7)
C27 H27A 0.9900
C27 H27B 0.9900
C28 H28A 0.9800
C28 H28B 0.9800
C28 H28C 0.9800
C29 C30 1.513(7)
C29 H29A 0.9900
C29 H29B 0.9900
C30 H30A 0.9800
C30 H30B 0.9800
C30 H30C 0.9800
C31 C32 1.533(7)
C31 H31A 0.9900
C31 H31B 0.9900
C32 H32A 0.9800
C32 H32B 0.9800
C32 H32C 0.9800
C33 C34 1.513(8)
C33 H33A 0.9900
C33 H33B 0.9900
C34 H34A 0.9800
C34 H34B 0.9800
C34 H34C 0.9800
C35 C36 1.515(11)
C35 H35A 0.9900
C35 H35B 0.9900
C36 H36A 0.9800
C36 H36B 0.9800
C36 H36C 0.9800
C37 C38 1.525(7)
C37 H37A 0.9900
C37 H37B 0.9900
C38 H38A 0.9800
C38 H38B 0.9800
C38 H38C 0.9800
C36' C35' 1.515(17)
C36' H36D 0.9800
C36' H36E 0.9800
C36' H36F 0.9800
C35' H35C 0.9900
C35' H35D 0.9900

loop_
_geom_torsion_atom_site_label_1
_geom_torsion_atom_site_label_2
_geom_torsion_atom_site_label_3
_geom_torsion_atom_site_label_4
_geom_torsion
O6 S1 O3 Pt1 -2.8(3)
O5 S1 O3 Pt1 121.9(3)
O4 S1 O3 Pt1 -120.9(3)
O6 S1 O4 Pt2 101.5(3)
O5 S1 O4 Pt2 -22.5(3)
O3 S1 O4 Pt2 -139.3(2)
C6 C1 C2 C3 -2.2(6)
Pt1 C1 C2 C3 177.6(3)
C1 C2 C3 C4 0.3(7)
C2 C3 C4 C5 1.7(7)
C2 C3 C4 C7 -175.1(4)
C3 C4 C5 C6 -1.9(7)
C7 C4 C5 C6 175.0(4)
C4 C5 C6 C1 0.0(7)
C2 C1 C6 C5 2.1(6)
Pt1 C1 C6 C5 -177.7(3)
C3 C4 C7 F1 -20.3(6)
C5 C4 C7 F1 162.9(4)
C3 C4 C7 F3 -141.7(4)
C5 C4 C7 F3 41.5(6)
C3 C4 C7 F2 99.3(5)
C5 C4 C7 F2 -77.4(5)
C10 P1 C8 C9 -49.7(4)
C12 P1 C8 C9 -161.2(4)
Pt1 P1 C8 C9 77.4(4)
C12 P1 C10 C11 47.0(4)
C8 P1 C10 C11 -62.0(4)
Pt1 P1 C10 C11 170.7(3)
C10 P1 C12 C13 56.1(4)
C8 P1 C12 C13 168.6(3)
Pt1 P1 C12 C13 -68.6(3)
C18 P2 C14 C15 51.1(4)
C16 P2 C14 C15 162.2(3)
Pt1 P2 C14 C15 -71.3(3)
C18 P2 C16 C17 158.8(3)
C14 P2 C16 C17 46.7(4)
Pt1 P2 C16 C17 -81.6(3)
C16 P2 C18 C19 -60.7(4)
C14 P2 C18 C19 50.3(4)
Pt1 P2 C18 C19 177.0(3)
C25 C20 C21 C22 2.0(7)
Pt2 C20 C21 C22 -176.6(4)
C20 C21 C22 C23 -0.6(7)
C21 C22 C23 C24 -0.9(7)
C21 C22 C23 C26 176.8(5)
C22 C23 C24 C25 1.0(7)
C26 C23 C24 C25 -176.7(5)
C21 C20 C25 C24 -2.0(7)
Pt2 C20 C25 C24 176.6(4)
C23 C24 C25 C20 0.5(8)
C24 C23 C26 F5 -23.1(7)
C22 C23 C26 F5 159.3(5)
C24 C23 C26 F4 -147.0(5)
C22 C23 C26 F4 35.3(7)
C24 C23 C26 F6 95.1(6)
C22 C23 C26 F6 -82.5(6)
C29 P3 C27 C28 -169.0(3)
C31 P3 C27 C28 -57.3(4)
Pt2 P3 C27 C28 65.4(4)
C27 P3 C29 C30 -40.3(4)
C31 P3 C29 C30 -152.6(4)
Pt2 P3 C29 C30 85.1(4)
C27 P3 C31 C32 -49.2(5)
C29 P3 C31 C32 62.8(4)
Pt2 P3 C31 C32 -173.3(3)
C35' P4 C33 C34 -162.7(9)
C37 P4 C33 C34 -52.8(5)
C35 P4 C33 C34 -167.0(6)
Pt2 P4 C33 C34 72.4(4)
C35' P4 C35 C36 13(3)
C33 P4 C35 C36 27.0(13)
C37 P4 C35 C36 -87.9(11)
Pt2 P4 C35 C36 151.4(10)
C35' P4 C37 C38 40.8(8)
C33 P4 C37 C38 -57.8(5)
C35 P4 C37 C38 59.7(6)
Pt2 P4 C37 C38 176.5(4)
C33 P4 C35' C36' 164.9(16)
C37 P4 C35' C36' 56.4(18)
C35 P4 C35' C36' -28(3)
Pt2 P4 C35' C36' -75.4(18)
